data_1506498
loop_
_publ_author_name
'Lu, Chong-Dao'
'Liu, Hui'
'Chen, Zhi-Yong'
'Hu, Wen-Hao'
'Mi, Ai-Qiao'

_publ_section_title
;
 Three-component reaction of aryl diazoacetates, alcohols, and aldehydes
 (or imines): evidence of alcoholic oxonium ylide intermediates.
;
_journal_issue 1
_journal_name_full 'Organic letters'
_journal_page_first 83
_journal_page_last 86
_journal_paper_doi 10.1021/ol0478483
_journal_volume 7
_journal_year 2005
_chemical_formula_sum 'C23 H20 N2 O8'
_chemical_formula_weight 452.41
_chemical_name_systematic
; 
 ? 
;
_space_group_IT_number 2
_symmetry_cell_setting triclinic
_symmetry_space_group_name_Hall '-P 1'
_symmetry_space_group_name_H-M 'P -1'
_atom_sites_solution_hydrogens geom
_atom_sites_solution_primary direct
_atom_sites_solution_secondary difmap
_audit_creation_method SHELXL-97
_cell_angle_alpha 93.34(2)
_cell_angle_beta 91.41(2)
_cell_angle_gamma 110.26(2)
_cell_formula_units_Z 2
_cell_length_a 8.245(2)
_cell_length_b 9.070(2)
_cell_length_c 15.501(4)
_cell_measurement_reflns_used 29
_cell_measurement_temperature 299(2)
_cell_measurement_theta_max 19.20
_cell_measurement_theta_min 5.12
_cell_volume 1084.4(5)
_computing_cell_refinement 'Siemens XSCANS'
_computing_data_collection 'Siemens XSCANS'
_computing_data_reduction 'Siemens SHELXTL'
_computing_molecular_graphics 'Siemens SHELXTL'
_computing_publication_material 'Siemens SHELXTL'
_computing_structure_refinement 'SHELXL-97 (Sheldrick, 1997)'
_computing_structure_solution 'SHELXS-97 (Sheldrick, 1990)'
_diffrn_ambient_temperature 299(2)
_diffrn_measured_fraction_theta_full 0.998
_diffrn_measured_fraction_theta_max 0.998
_diffrn_measurement_device_type 'Siemens P4'
_diffrn_measurement_method '\w scans'
_diffrn_radiation_monochromator graphite
_diffrn_radiation_source 'normal-focus sealed tube'
_diffrn_radiation_type MoK\a
_diffrn_radiation_wavelength 0.71073
_diffrn_reflns_av_R_equivalents 0.0105
_diffrn_reflns_av_sigmaI/netI 0.0303
_diffrn_reflns_limit_h_max 9
_diffrn_reflns_limit_h_min 0
_diffrn_reflns_limit_k_max 10
_diffrn_reflns_limit_k_min -11
_diffrn_reflns_limit_l_max 18
_diffrn_reflns_limit_l_min -18
_diffrn_reflns_number 4579
_diffrn_reflns_theta_full 25.75
_diffrn_reflns_theta_max 25.75
_diffrn_reflns_theta_min 1.32
_diffrn_standards_decay_% 4.38
_diffrn_standards_interval_count 97
_diffrn_standards_number 3
_exptl_absorpt_coefficient_mu 0.106
_exptl_absorpt_correction_type none
_exptl_crystal_density_diffrn 1.386
_exptl_crystal_density_method 'not measured'
_exptl_crystal_F_000 472
_exptl_crystal_size_max 0.52
_exptl_crystal_size_mid 0.48
_exptl_crystal_size_min 0.44
_refine_diff_density_max 0.207
_refine_diff_density_min -0.195
_refine_diff_density_rms 0.032
_refine_ls_extinction_coef 0.022(3)
_refine_ls_extinction_expression Fc^*^=kFc[1+0.001xFc^2^\l^3^/sin(2\q)]^-1/4^
_refine_ls_extinction_method SHELXL
_refine_ls_goodness_of_fit_ref 1.044
_refine_ls_hydrogen_treatment constr
_refine_ls_matrix_type full
_refine_ls_number_parameters 301
_refine_ls_number_reflns 4127
_refine_ls_number_restraints 0
_refine_ls_restrained_S_all 1.044
_refine_ls_R_factor_all 0.0631
_refine_ls_R_factor_gt 0.0404
_refine_ls_shift/su_max 0.000
_refine_ls_shift/su_mean 0.000
_refine_ls_structure_factor_coef Fsqd
_refine_ls_weighting_details 'calc w=1/[\s^2^(Fo^2^)+(0.0595P)^2^+0.0000P] where P=(Fo^2^+2Fc^2^)/3'
_refine_ls_weighting_scheme calc
_refine_ls_wR_factor_gt 0.1073
_refine_ls_wR_factor_ref 0.1137
_reflns_number_gt 2742
_reflns_number_total 4127
_reflns_threshold_expression >2sigma(I)
_cod_data_source_file ol0478483si20041019_025832.cif
_cod_data_source_block y1825
_cod_depositor_comments
;
The following automatic conversions were performed:

'_symmetry_cell_setting' value 'Triclinic' changed to 'triclinic'
according to /home/saulius/struct/CIF-dictionaries/cif_core.dic
dictionary named 'cif_core.dic' version 2.4.1 from 2010-06-29.

Automatic conversion script
Id: cif_fix_values 1715 2011-07-08 13:25:40Z adriana 
;
_cod_original_cell_volume 1084.4(4)
_cod_original_sg_symbol_H-M P-1
_cod_database_code 1506498

loop_
_symmetry_equiv_pos_as_xyz
'x, y, z'
'-x, -y, -z'

loop_
_atom_site_label
_atom_site_type_symbol
_atom_site_fract_x
_atom_site_fract_y
_atom_site_fract_z
_atom_site_U_iso_or_equiv
_atom_site_adp_type
_atom_site_occupancy
_atom_site_symmetry_multiplicity
_atom_site_calc_flag
_atom_site_refinement_flags
O1 O 0.38243(14) 0.59984(12) 0.21337(6) 0.0439(3) Uani 1 1 d .
O2 O 0.62353(15) 0.56311(15) 0.30622(9) 0.0583(4) Uani 1 1 d .
O3 O 0.46613(19) 0.32728(18) 0.34471(11) 0.0840(5) Uani 1 1 d .
O4 O 0.23002(17) 0.49008(15) 0.42571(7) 0.0640(4) Uani 1 1 d .
H4O H 0.1296 0.4292 0.4200 0.077 Uiso 1 1 calc R
O5 O 0.9268(2) 1.14560(19) 0.52690(12) 0.0986(6) Uani 1 1 d .
O6 O 0.87849(19) 1.25707(18) 0.41527(11) 0.0824(5) Uani 1 1 d .
O7 O 0.4177(2) 0.96708(19) 0.20704(9) 0.0795(5) Uani 1 1 d .
O8 O 0.18838(19) 0.82234(19) 0.26456(10) 0.0803(5) Uani 1 1 d .
N1 N 0.8442(2) 1.14618(19) 0.46082(11) 0.0597(5) Uani 1 1 d .
N2 N 0.3448(2) 0.88843(18) 0.26431(10) 0.0550(4) Uani 1 1 d .
C1 C 0.1279(3) 0.1960(2) 0.25925(13) 0.0581(5) Uani 1 1 d .
H1 H 0.2084 0.1677 0.2910 0.070 Uiso 1 1 calc R
C2 C -0.0260(3) 0.0805(2) 0.22719(15) 0.0719(6) Uani 1 1 d .
H2 H -0.0471 -0.0242 0.2379 0.086 Uiso 1 1 calc R
C3 C -0.1454(3) 0.1184(3) 0.18064(14) 0.0743(7) Uani 1 1 d .
H3 H -0.2475 0.0402 0.1594 0.089 Uiso 1 1 calc R
C4 C -0.1147(3) 0.2723(3) 0.16515(14) 0.0746(6) Uani 1 1 d .
H4 H -0.1962 0.2993 0.1334 0.090 Uiso 1 1 calc R
C5 C 0.0380(2) 0.3883(2) 0.19678(12) 0.0603(5) Uani 1 1 d .
H5 H 0.0578 0.4927 0.1859 0.072 Uiso 1 1 calc R
C6 C 0.1616(2) 0.35148(19) 0.24423(10) 0.0427(4) Uani 1 1 d .
C7 C 0.3235(2) 0.49016(18) 0.27739(9) 0.0378(4) Uani 1 1 d .
C8 C 0.2696(2) 0.58285(19) 0.35372(10) 0.0419(4) Uani 1 1 d .
H8 H 0.1665 0.6049 0.3348 0.050 Uiso 1 1 calc R
C9 C 0.4120(2) 0.73714(18) 0.38235(10) 0.0379(4) Uani 1 1 d .
C10 C 0.5170(2) 0.74236(19) 0.45476(10) 0.0447(4) Uani 1 1 d .
H10 H 0.4923 0.6536 0.4863 0.054 Uiso 1 1 calc R
C11 C 0.6569(2) 0.8751(2) 0.48151(11) 0.0474(4) Uani 1 1 d .
H11 H 0.7252 0.8761 0.5304 0.057 Uiso 1 1 calc R
C12 C 0.6929(2) 1.00506(19) 0.43457(11) 0.0444(4) Uani 1 1 d .
C13 C 0.5921(2) 1.00854(19) 0.36304(11) 0.0443(4) Uani 1 1 d .
H13 H 0.6175 1.0980 0.3321 0.053 Uiso 1 1 calc R
C14 C 0.4523(2) 0.87465(19) 0.33911(10) 0.0398(4) Uani 1 1 d .
C15 C 0.4276(3) 0.5316(2) 0.13515(11) 0.0627(6) Uani 1 1 d .
H15A H 0.3231 0.4735 0.1003 0.075 Uiso 1 1 calc R
H15B H 0.4840 0.4581 0.1500 0.075 Uiso 1 1 calc R
C16 C 0.5448(3) 0.6548(2) 0.08410(10) 0.0513(5) Uani 1 1 d .
C17 C 0.7188(3) 0.6817(3) 0.08398(15) 0.0797(7) Uani 1 1 d .
H17 H 0.7672 0.6287 0.1206 0.096 Uiso 1 1 calc R
C18 C 0.8236(4) 0.7871(4) 0.0297(2) 0.1212(13) Uani 1 1 d .
H18 H 0.9417 0.8050 0.0300 0.145 Uiso 1 1 calc R
C19 C 0.7525(6) 0.8641(4) -0.0238(2) 0.1329(19) Uani 1 1 d .
H19 H 0.8222 0.9323 -0.0614 0.159 Uiso 1 1 calc R
C20 C 0.5832(6) 0.8431(3) -0.02321(15) 0.1118(12) Uani 1 1 d .
H20 H 0.5368 0.8993 -0.0586 0.134 Uiso 1 1 calc R
C21 C 0.4781(3) 0.7373(3) 0.03043(13) 0.0733(6) Uani 1 1 d .
H21 H 0.3606 0.7218 0.0302 0.088 Uiso 1 1 calc R
C22 C 0.4756(2) 0.4453(2) 0.31226(11) 0.0467(4) Uani 1 1 d .
C23 C 0.7763(3) 0.5459(3) 0.34538(15) 0.0795(7) Uani 1 1 d .
H23A H 0.7622 0.5350 0.4062 0.095 Uiso 1 1 calc R
H23B H 0.8754 0.6373 0.3368 0.095 Uiso 1 1 calc R
H23C H 0.7929 0.4540 0.3191 0.095 Uiso 1 1 calc R

loop_
_atom_site_aniso_label
_atom_site_aniso_U_11
_atom_site_aniso_U_22
_atom_site_aniso_U_33
_atom_site_aniso_U_23
_atom_site_aniso_U_13
_atom_site_aniso_U_12
O1 0.0526(7) 0.0406(6) 0.0305(6) -0.0013(5) 0.0065(5) 0.0063(5)
O2 0.0338(7) 0.0571(8) 0.0780(9) -0.0027(7) 0.0020(6) 0.0094(6)
O3 0.0648(10) 0.0753(10) 0.1039(12) 0.0371(9) -0.0163(9) 0.0110(8)
O4 0.0614(8) 0.0606(8) 0.0375(6) -0.0007(6) 0.0117(6) -0.0198(6)
O5 0.0768(11) 0.0845(12) 0.0990(13) -0.0120(10) -0.0366(10) -0.0112(9)
O6 0.0661(10) 0.0537(9) 0.0992(11) 0.0012(8) 0.0096(8) -0.0146(7)
O7 0.0848(11) 0.0889(11) 0.0595(9) 0.0269(8) -0.0007(8) 0.0205(9)
O8 0.0495(9) 0.0928(11) 0.0960(11) 0.0139(9) -0.0140(8) 0.0215(8)
N1 0.0455(9) 0.0500(10) 0.0668(11) -0.0140(8) 0.0064(8) -0.0022(8)
N2 0.0542(11) 0.0555(10) 0.0544(10) 0.0013(8) -0.0029(8) 0.0187(8)
C1 0.0532(11) 0.0442(10) 0.0662(12) -0.0081(9) 0.0009(10) 0.0056(9)
C2 0.0620(14) 0.0467(12) 0.0873(16) -0.0155(11) 0.0064(12) -0.0030(10)
C3 0.0486(13) 0.0759(16) 0.0731(14) -0.0365(12) 0.0050(11) -0.0037(11)
C4 0.0509(13) 0.0932(18) 0.0687(14) -0.0233(12) -0.0174(10) 0.0170(12)
C5 0.0540(12) 0.0588(12) 0.0591(12) -0.0098(9) -0.0116(10) 0.0113(10)
C6 0.0380(9) 0.0455(10) 0.0356(8) -0.0077(7) 0.0031(7) 0.0048(8)
C7 0.0380(9) 0.0363(9) 0.0315(8) 0.0001(7) 0.0020(7) 0.0037(7)
C8 0.0366(9) 0.0443(9) 0.0341(8) -0.0027(7) 0.0051(7) 0.0011(7)
C9 0.0329(8) 0.0418(9) 0.0330(8) -0.0050(7) 0.0069(7) 0.0064(7)
C10 0.0478(10) 0.0400(9) 0.0377(9) -0.0009(7) 0.0019(8) 0.0049(8)
C11 0.0418(10) 0.0527(10) 0.0389(9) -0.0071(8) -0.0041(7) 0.0073(8)
C12 0.0354(9) 0.0392(9) 0.0483(10) -0.0099(8) 0.0073(8) 0.0015(7)
C13 0.0435(10) 0.0386(9) 0.0459(10) 0.0018(7) 0.0110(8) 0.0076(8)
C14 0.0382(9) 0.0420(9) 0.0361(8) -0.0027(7) 0.0038(7) 0.0108(7)
C15 0.0895(15) 0.0502(11) 0.0350(9) -0.0059(8) 0.0170(10) 0.0078(10)
C16 0.0650(13) 0.0478(10) 0.0315(9) -0.0071(8) 0.0093(8) 0.0087(9)
C17 0.0686(15) 0.0775(15) 0.0800(15) -0.0215(12) 0.0080(13) 0.0127(12)
C18 0.080(2) 0.108(3) 0.126(3) -0.057(2) 0.046(2) -0.0219(18)
C19 0.176(4) 0.078(2) 0.075(2) -0.0272(16) 0.066(3) -0.042(2)
C20 0.201(4) 0.0646(16) 0.0454(13) 0.0112(11) 0.0133(19) 0.014(2)
C21 0.0938(17) 0.0719(14) 0.0468(11) 0.0020(11) 0.0042(11) 0.0198(13)
C22 0.0459(10) 0.0468(10) 0.0407(9) -0.0004(8) 0.0011(8) 0.0084(9)
C23 0.0407(12) 0.0997(18) 0.0940(17) -0.0082(14) -0.0068(11) 0.0223(12)

loop_
_atom_type_symbol
_atom_type_description
_atom_type_scat_dispersion_real
_atom_type_scat_dispersion_imag
_atom_type_scat_source
C C 0.0033 0.0016 'International Tables Vol C Tables 4.2.6.8 and 6.1.1.4'
H H 0.0000 0.0000 'International Tables Vol C Tables 4.2.6.8 and 6.1.1.4'
N N 0.0061 0.0033 'International Tables Vol C Tables 4.2.6.8 and 6.1.1.4'
O O 0.0106 0.0060 'International Tables Vol C Tables 4.2.6.8 and 6.1.1.4'

loop_
_geom_angle_atom_site_label_1
_geom_angle_atom_site_label_2
_geom_angle_atom_site_label_3
_geom_angle
C7 O1 C15 113.03(12)
C22 O2 C23 116.67(16)
C8 O4 H4O 109.5
O5 N1 O6 123.92(17)
O5 N1 C12 118.14(17)
O6 N1 C12 117.93(17)
O7 N2 O8 123.89(17)
O7 N2 C14 117.69(16)
O8 N2 C14 118.41(16)
C6 C1 C2 120.4(2)
C6 C1 H1 119.8
C2 C1 H1 119.8
C3 C2 C1 121.0(2)
C3 C2 H2 119.5
C1 C2 H2 119.5
C2 C3 C4 119.49(19)
C2 C3 H3 120.3
C4 C3 H3 120.3
C3 C4 C5 120.0(2)
C3 C4 H4 120.0
C5 C4 H4 120.0
C6 C5 C4 121.2(2)
C6 C5 H5 119.4
C4 C5 H5 119.4
C1 C6 C5 117.85(16)
C1 C6 C7 125.66(16)
C5 C6 C7 116.48(16)
O1 C7 C6 111.19(12)
O1 C7 C22 109.41(13)
C6 C7 C22 115.56(14)
O1 C7 C8 105.25(12)
C6 C7 C8 107.64(13)
C22 C7 C8 107.20(12)
O4 C8 C9 108.03(12)
O4 C8 C7 109.68(14)
C9 C8 C7 112.31(12)
O4 C8 H8 108.9
C9 C8 H8 108.9
C7 C8 H8 108.9
C10 C9 C14 116.40(14)
C10 C9 C8 118.60(15)
C14 C9 C8 124.93(14)
C11 C10 C9 122.14(16)
C11 C10 H10 118.9
C9 C10 H10 118.9
C12 C11 C10 118.59(16)
C12 C11 H11 120.7
C10 C11 H11 120.7
C11 C12 C13 122.15(15)
C11 C12 N1 119.34(16)
C13 C12 N1 118.51(16)
C14 C13 C12 117.52(16)
C14 C13 H13 121.2
C12 C13 H13 121.2
C13 C14 C9 123.15(15)
C13 C14 N2 114.85(15)
C9 C14 N2 121.99(14)
O1 C15 C16 111.26(14)
O1 C15 H15A 109.4
C16 C15 H15A 109.4
O1 C15 H15B 109.4
C16 C15 H15B 109.4
H15A C15 H15B 108.0
C17 C16 C21 118.2(2)
C17 C16 C15 121.5(2)
C21 C16 C15 120.1(2)
C16 C17 C18 120.6(3)
C16 C17 H17 119.7
C18 C17 H17 119.7
C19 C18 C17 119.6(3)
C19 C18 H18 120.2
C17 C18 H18 120.2
C20 C19 C18 121.0(3)
C20 C19 H19 119.5
C18 C19 H19 119.5
C19 C20 C21 119.6(3)
C19 C20 H20 120.2
C21 C20 H20 120.2
C16 C21 C20 121.1(3)
C16 C21 H21 119.5
C20 C21 H21 119.5
O3 C22 O2 123.02(17)
O3 C22 C7 126.73(16)
O2 C22 C7 110.13(15)
O2 C23 H23A 109.5
O2 C23 H23B 109.5
H23A C23 H23B 109.5
O2 C23 H23C 109.5
H23A C23 H23C 109.5
H23B C23 H23C 109.5

loop_
_geom_bond_atom_site_label_1
_geom_bond_atom_site_label_2
_geom_bond_distance
O1 C7 1.4193(18)
O1 C15 1.445(2)
O2 C22 1.324(2)
O2 C23 1.446(2)
O3 C22 1.188(2)
O4 C8 1.4131(19)
O4 H4O 0.8200
O5 N1 1.217(2)
O6 N1 1.219(2)
O7 N2 1.2088(19)
O8 N2 1.220(2)
N1 C12 1.472(2)
N2 C14 1.480(2)
C1 C6 1.375(2)
C1 C2 1.394(3)
C1 H1 0.9300
C2 C3 1.355(3)
C2 H2 0.9300
C3 C4 1.367(3)
C3 H3 0.9300
C4 C5 1.388(3)
C4 H4 0.9300
C5 C6 1.385(3)
C5 H5 0.9300
C6 C7 1.535(2)
C7 C22 1.541(2)
C7 C8 1.573(2)
C8 C9 1.516(2)
C8 H8 0.9800
C9 C10 1.389(2)
C9 C14 1.392(2)
C10 C11 1.381(2)
C10 H10 0.9300
C11 C12 1.370(2)
C11 H11 0.9300
C12 C13 1.378(2)
C13 C14 1.377(2)
C13 H13 0.9300
C15 C16 1.484(2)
C15 H15A 0.9700
C15 H15B 0.9700
C16 C17 1.369(3)
C16 C21 1.375(3)
C17 C18 1.388(4)
C17 H17 0.9300
C18 C19 1.359(5)
C18 H18 0.9300
C19 C20 1.343(5)
C19 H19 0.9300
C20 C21 1.384(3)
C20 H20 0.9300
C21 H21 0.9300
C23 H23A 0.9600
C23 H23B 0.9600
C23 H23C 0.9600

loop_
_geom_hbond_atom_site_label_D
_geom_hbond_atom_site_label_H
_geom_hbond_atom_site_label_A
_geom_hbond_distance_DH
_geom_hbond_distance_HA
_geom_hbond_distance_DA
_geom_hbond_angle_DHA
_geom_hbond_site_symmetry_A
O4 H4O O6 0.82 2.11 2.930(2) 173.6 1_445

loop_
_geom_torsion_atom_site_label_1
_geom_torsion_atom_site_label_2
_geom_torsion_atom_site_label_3
_geom_torsion_atom_site_label_4
_geom_torsion
C6 C1 C2 C3 0.1(3)
C1 C2 C3 C4 -0.2(3)
C2 C3 C4 C5 0.2(3)
C3 C4 C5 C6 0.0(3)
C2 C1 C6 C5 0.1(3)
C2 C1 C6 C7 178.59(17)
C4 C5 C6 C1 -0.2(3)
C4 C5 C6 C7 -178.76(17)
C15 O1 C7 C6 -60.00(18)
C15 O1 C7 C22 68.84(17)
C15 O1 C7 C8 -176.26(14)
C1 C6 C7 O1 139.82(17)
C5 C6 C7 O1 -41.7(2)
C1 C6 C7 C22 14.3(2)
C5 C6 C7 C22 -167.18(15)
C1 C6 C7 C8 -105.40(19)
C5 C6 C7 C8 73.09(18)
O1 C7 C8 O4 -172.39(12)
C6 C7 C8 O4 68.94(16)
C22 C7 C8 O4 -55.97(16)
O1 C7 C8 C9 -52.26(17)
C6 C7 C8 C9 -170.93(13)
C22 C7 C8 C9 64.16(17)
O4 C8 C9 C10 22.3(2)
C7 C8 C9 C10 -98.76(17)
O4 C8 C9 C14 -160.84(15)
C7 C8 C9 C14 78.1(2)
C14 C9 C10 C11 -1.7(2)
C8 C9 C10 C11 175.43(15)
C9 C10 C11 C12 -0.3(3)
C10 C11 C12 C13 1.5(3)
C10 C11 C12 N1 -178.44(15)
O5 N1 C12 C11 -4.3(3)
O6 N1 C12 C11 176.18(16)
O5 N1 C12 C13 175.82(17)
O6 N1 C12 C13 -3.7(2)
C11 C12 C13 C14 -0.6(2)
N1 C12 C13 C14 179.31(15)
C12 C13 C14 C9 -1.5(2)
C12 C13 C14 N2 177.32(14)
C10 C9 C14 C13 2.6(2)
C8 C9 C14 C13 -174.28(15)
C10 C9 C14 N2 -176.17(15)
C8 C9 C14 N2 6.9(2)
O7 N2 C14 C13 35.9(2)
O8 N2 C14 C13 -142.99(17)
O7 N2 C14 C9 -145.27(17)
O8 N2 C14 C9 35.9(2)
C7 O1 C15 C16 -159.36(16)
O1 C15 C16 C17 102.8(2)
O1 C15 C16 C21 -82.1(2)
C21 C16 C17 C18 -1.3(3)
C15 C16 C17 C18 174.00(19)
C16 C17 C18 C19 -0.1(4)
C17 C18 C19 C20 1.9(5)
C18 C19 C20 C21 -2.3(5)
C17 C16 C21 C20 0.9(3)
C15 C16 C21 C20 -174.45(19)
C19 C20 C21 C16 0.9(4)
C23 O2 C22 O3 -3.0(3)
C23 O2 C22 C7 173.19(15)
O1 C7 C22 O3 -155.37(18)
C6 C7 C22 O3 -29.0(2)
C8 C7 C22 O3 91.0(2)
O1 C7 C22 O2 28.57(17)
C6 C7 C22 O2 154.96(14)
C8 C7 C22 O2 -85.07(15)
